data_7009045
loop_
_publ_author_name
'Baker, Murray V.'
'Brown, David H.'
'Skelton, Brian W.'
'White, Allan H.'

_publ_section_title
;
 Group 6 metal complexes of
 1,3,5-tri(4-pentynyl)-1,3,5-triazacyclohexane
;
_journal_issue 5
_journal_name_full 'Journal of the Chemical Society, Dalton Transactions'
_journal_page_first 763
_journal_paper_doi 10.1039/a908349i
_journal_year 2000
_chemical_formula_sum 'C18 H27 Cl3 Cr N3'
_chemical_formula_weight 443.8
_space_group_IT_number 2
_symmetry_cell_setting triclinic
_symmetry_space_group_name_Hall '-P 1'
_symmetry_space_group_name_H-M 'P -1'
_audit_creation_date 98-02-04
_audit_creation_method from_xtal_archive_file_using_CIFIO
_cell_angle_alpha 115.93(3)
_cell_angle_beta 101.53(3)
_cell_angle_gamma 105.48(3)
_cell_formula_units_Z 4
_cell_length_a 15.530(5)
_cell_length_b 13.770(7)
_cell_length_c 12.697(5)
_cell_measurement_reflns_used 8
_cell_measurement_temperature 293
_cell_measurement_theta_max 20.7
_cell_measurement_theta_min 18.6
_cell_volume 2190.7(19)
_computing_cell_refinement 'Enraf Nonius software'
_computing_data_collection 'Enraf Nonius software'
_computing_data_reduction xtal_DIFDAT_ABSORB_SORTRF_ADDREF
_computing_molecular_graphics xtal
_computing_publication_material xtal_BONDLA_CIFIO
_computing_structure_refinement xtal_CRYLSQ
_computing_structure_solution xtal
_diffrn_ambient_temperature 293
_diffrn_measurement_device CAD4
_diffrn_measurement_method '2\Q-\w scans'
_diffrn_radiation_detector 'single counter'
_diffrn_radiation_monochromator graphite
_diffrn_radiation_source 'rotating anode'
_diffrn_radiation_type Mo-K\a
_diffrn_radiation_wavelength .71073
_diffrn_reflns_av_R_equivalents .033
_diffrn_reflns_av_sigmaI/netI .047
_diffrn_reflns_limit_h_max 18
_diffrn_reflns_limit_h_min -18
_diffrn_reflns_limit_k_max 16
_diffrn_reflns_limit_k_min -16
_diffrn_reflns_limit_l_max 9
_diffrn_reflns_limit_l_min -15
_diffrn_reflns_number .139000+05
_diffrn_reflns_reduction_process perpendicular_monochr_Lp
_diffrn_reflns_theta_max 24.98
_diffrn_reflns_theta_min 1.46
_diffrn_standards_decay_% 0
_diffrn_standards_interval_time 3600
_diffrn_standards_number 8
_exptl_absorpt_coefficient_mu .89
_exptl_absorpt_correction_T_max .94
_exptl_absorpt_correction_T_min .78
_exptl_absorpt_correction_type gaussian
_exptl_absorpt_process_details 'XTAL absorb'
_exptl_crystal_colour colourless
_exptl_crystal_density_diffrn 1.346
_exptl_crystal_description plate
_exptl_crystal_F_000 924
_exptl_crystal_size_max .50
_exptl_crystal_size_mid .30
_exptl_crystal_size_min .08
_refine_diff_density_max .486
_refine_diff_density_min -.371
_refine_ls_abs_structure_details none
_refine_ls_extinction_coef .00000
_refine_ls_extinction_method none
_refine_ls_goodness_of_fit_all 1.284
_refine_ls_goodness_of_fit_ref 1.421
_refine_ls_hydrogen_treatment noref
_refine_ls_matrix_type full
_refine_ls_number_constraints 0
_refine_ls_number_parameters 451
_refine_ls_number_reflns 4519
_refine_ls_number_restraints 0
_refine_ls_R_factor_all .101
_refine_ls_R_factor_gt .048
_refine_ls_shift/su_max .068
_refine_ls_shift/su_mean .004
_refine_ls_structure_factor_coef F
_refine_ls_weighting_scheme calc
_refine_ls_wR_factor_all .067
_refine_ls_wR_factor_ref .056
_reflns_d_resolution_high .841
_reflns_d_resolution_low 13.932
_reflns_limit_h_max 18
_reflns_limit_h_min 0
_reflns_limit_k_max 15
_reflns_limit_k_min -16
_reflns_limit_l_max 14
_reflns_limit_l_min -15
_reflns_number_gt 4519
_reflns_number_total 7710
_reflns_threshold_expression refl_observed_if_I____>2.000_sigma(I___)
_cod_data_source_file a908349i.txt
_cod_data_source_block mvbcrc
_cod_original_cell_volume 2191(2)
_cod_original_sg_symbol_Hall -p_1
_cod_original_sg_symbol_H-M p_-1
_cod_database_code 7009045

loop_
_symmetry_equiv_pos_as_xyz
+x,+y,+z
-x,-y,-z

loop_
_atom_site_aniso_label
_atom_site_aniso_U_11
_atom_site_aniso_U_22
_atom_site_aniso_U_33
_atom_site_aniso_U_12
_atom_site_aniso_U_13
_atom_site_aniso_U_23
Cr1 .0374(5) .0243(5) .0309(5) .0135(4) .0137(4) .0132(4)
Cr2 .0385(5) .0283(5) .0296(5) .0148(4) .0126(4) .0129(4)
Cl11 .0576(10) .0448(9) .0607(10) .0211(8) .0366(8) .0232(8)
Cl12 .0641(10) .0375(8) .0624(10) .0268(8) .0255(8) .0319(8)
Cl13 .0592(10) .0428(9) .0364(8) .0198(8) .0053(7) .0091(7)
Cl21 .0567(10) .0489(9) .0575(10) .0245(8) .0347(8) .0239(8)
Cl22 .0628(10) .0342(8) .0513(9) .0223(7) .0201(8) .0227(7)
Cl23 .0595(10) .0444(9) .0335(8) .0208(8) .0046(7) .0109(7)
N11 .036(2) .027(2) .033(2) .014(2) .015(2) .014(2)
C111 .033(3) .033(3) .055(4) .006(3) .016(3) .020(3)
C112 .046(4) .044(4) .066(4) .015(3) .033(3) .023(3)
C113 .045(4) .056(4) .077(5) .018(3) .033(3) .029(4)
C114 .052(4) .064(5) .067(5) .019(4) .032(4) .033(4)
C115 .071(5) .060(5) .080(5) .020(4) .032(4) .038(4)
C12 .041(3) .037(3) .039(3) .021(3) .010(3) .017(3)
N13 .047(3) .027(2) .030(2) .013(2) .013(2) .017(2)
C131 .071(4) .041(4) .046(4) .020(3) .017(3) .028(3)
C132 .070(4) .048(4) .061(4) .028(3) .026(3) .033(3)
C133 .111(6) .055(4) .066(5) .039(4) .035(4) .042(4)
C134 .058(4) .044(4) .050(4) .017(3) .019(3) .032(3)
C135 .063(4) .053(4) .065(4) .023(4) .026(3) .035(4)
C14 .046(3) .025(3) .032(3) .012(3) .012(3) .013(3)
N15 .034(2) .027(2) .029(2) .011(2) .009(2) .013(2)
C151 .034(3) .043(3) .040(3) .019(3) .009(3) .019(3)
C152 .053(4) .047(4) .038(3) .024(3) .006(3) .012(3)
C153 .055(4) .055(4) .048(4) .008(3) -.006(3) .018(3)
C154 .062(5) .079(5) .044(4) .033(4) .004(3) .028(4)
C155 .124(7) .090(6) .061(5) .063(6) .009(5) .035(5)
C16 .039(3) .032(3) .030(3) .011(3) .012(2) .013(3)
N21 .033(2) .038(3) .030(2) .013(2) .011(2) .017(2)
C211 .040(3) .042(3) .037(3) .014(3) .011(3) .013(3)
C212 .053(4) .053(4) .058(4) .021(3) .030(3) .026(3)
C213 .057(4) .067(5) .066(4) .025(4) .035(4) .038(4)
C214 .057(4) .076(6) .072(5) .012(4) .029(4) .041(5)
C215 .102(7) .071(6) .109(7) .017(5) .045(6) .049(6)
C22 .054(4) .041(3) .038(3) .029(3) .017(3) .020(3)
N23 .055(3) .033(3) .040(3) .023(2) .021(2) .024(2)
C231 .095(5) .058(5) .057(4) .030(4) .024(4) .040(4)
C232 .124(7) .061(5) .064(5) .025(5) .014(5) .036(4)
C233 .120(7) .083(6) .065(5) .049(5) .043(5) .056(5)
C234 .056(4) .075(5) .052(4) .021(4) .017(3) .049(4)
C235 .075(5) .067(5) .063(5) .024(4) .018(4) .044(4)
C24 .040(3) .033(3) .040(3) .011(3) .014(3) .016(3)
N25 .034(3) .034(3) .033(2) .014(2) .012(2) .019(2)
C251 .040(3) .045(4) .039(3) .017(3) .008(3) .018(3)
C252 .054(4) .043(4) .041(3) .017(3) .006(3) .017(3)
C253 .048(4) .056(4) .049(4) .009(3) .000(3) .022(3)
C254 .050(4) .069(5) .059(4) .021(4) -.002(3) .032(4)
C255 .091(6) .075(6) .110(7) .040(5) .006(5) .055(6)
C26 .043(3) .043(3) .028(3) .019(3) .014(2) .019(3)

loop_
_atom_site_label
_atom_site_fract_x
_atom_site_fract_y
_atom_site_fract_z
_atom_site_U_iso_or_equiv
_atom_site_thermal_displace_type
_atom_site_calc_flag
_atom_site_calc_attached_atom
Cr1 .74446(6) 1.20528(7) 1.09699(7) .0309(3) Uani ? ?
Cr2 .75200(6) .69918(7) .61875(7) .0326(3) Uani ? ?
Cl11 .61906(11) 1.18995(13) 1.16689(14) .0534(7) Uani ? ?
Cl12 .74230(11) 1.34970(12) 1.05655(14) .0502(6) Uani ? ?
Cl13 .87234(11) 1.31839(13) 1.28448(13) .0533(6) Uani ? ?
Cl21 .62213(11) .68113(13) .67888(14) .0527(6) Uani ? ?
Cl22 .75742(11) .85071(12) .58677(14) .0487(6) Uani ? ?
Cl23 .87360(11) .80432(13) .81145(13) .0520(6) Uani ? ?
N11 .8255(3) 1.1459(3) .9893(4) .0318(16) Uani ? ?
C111 .9157(4) 1.2178(5) .9896(5) .043(2) Uani ? ?
C112 .9469(4) 1.1474(5) .8846(6) .053(3) Uani ? ?
C113 1.0400(4) 1.2252(6) .8903(6) .060(3) Uani ? ?
C114 1.0353(4) 1.3282(6) .8849(6) .061(3) Uani ? ?
C115 1.0324(5) 1.4103(6) .8816(7) .071(3) Uani ? ?
C12 .8326(4) 1.0621(5) 1.0302(5) .039(2) Uani ? ?
N13 .7459(3) 1.0425(3) 1.0643(4) .0343(17) Uani ? ?
C131 .7459(4) 1.0007(5) 1.1534(5) .052(3) Uani ? ?
C132 .7448(4) .8804(5) 1.1069(6) .056(3) Uani ? ?
C133 .7400(5) .8463(6) 1.2062(6) .071(3) Uani ? ?
C134 .7437(4) .7319(5) 1.1689(6) .048(3) Uani ? ?
C135 .7471(5) .6406(6) 1.1365(6) .058(3) Uani ? ?
C14 .6592(4) .9750(4) .9498(5) .036(2) Uani ? ?
N15 .6617(3) 1.0635(3) .9127(4) .0313(16) Uani ? ?
C151 .5691(4) 1.0417(5) .8272(5) .040(2) Uani ? ?
C152 .5373(4) .9382(5) .6941(5) .051(2) Uani ? ?
C153 .4372(4) .9107(6) .6129(6) .064(3) Uani ? ?
C154 .4268(5) 1.0102(7) .6069(6) .065(3) Uani ? ?
C155 .4166(6) 1.0873(7) .5993(7) .093(4) Uani ? ?
C16 .7422(4) 1.0858(4) .8697(5) .036(2) Uani ? ?
N21 .8376(3) .6458(4) .5160(4) .0339(17) Uani ? ?
C211 .9324(4) .7209(5) .5302(5) .044(2) Uani ? ?
C212 .9714(4) .6587(5) .4304(6) .054(3) Uani ? ?
C213 1.0715(4) .7390(6) .4560(6) .060(3) Uani ? ?
C214 1.0791(5) .8477(7) .4610(7) .070(3) Uani ? ?
C215 1.0846(6) .9343(7) .4632(9) .097(4) Uani ? ?
C22 .8356(4) .5525(5) .5449(5) .042(2) Uani ? ?
N23 .7460(3) .5281(4) .5707(4) .0386(18) Uani ? ?
C231 .7310(5) .4545(6) .6290(6) .067(3) Uani ? ?
C232 .8000(6) .5028(6) .7510(7) .088(4) Uani ? ?
C233 .7685(6) .4269(7) .8094(7) .078(4) Uani ? ?
C234 .7572(5) .3053(7) .7335(6) .056(3) Uani ? ?
C235 .7478(5) .2067(7) .6705(7) .067(3) Uani ? ?
C24 .6635(4) .4721(5) .4519(5) .040(2) Uani ? ?
N25 .6744(3) .5685(4) .4276(4) .0336(17) Uani ? ?
C251 .5864(4) .5576(5) .3440(5) .044(2) Uani ? ?
C252 .5524(4) .4587(5) .2081(5) .051(2) Uani ? ?
C253 .4572(4) .4460(6) .1303(6) .059(3) Uani ? ?
C254 .4604(4) .5545(6) .1323(6) .064(3) Uani ? ?
C255 .4606(6) .6383(7) .1331(8) .093(4) Uani ? ?
C26 .7600(4) .5950(5) .3940(5) .037(2) Uani ? ?
H111a .96745 1.25360 1.06899 .05300 Uiso ? ?
H111b .90809 1.28290 .98214 .05300 Uiso ? ?
H112a .89612 1.11531 .80303 .07300 Uiso ? ?
H112b .95140 1.08113 .88793 .07300 Uiso ? ?
H113a 1.05851 1.18032 .82206 .07900 Uiso ? ?
H113b 1.09057 1.25177 .96744 .07900 Uiso ? ?
H115 1.03028 1.47944 .87732 .10400 Uiso ? ?
H12a .82933 .99081 .96443 .04700 Uiso ? ?
H12b .89009 1.09519 1.10095 .04700 Uiso ? ?
H131a .69082 1.00439 1.18026 .07100 Uiso ? ?
H131b .80217 1.05791 1.23219 .07100 Uiso ? ?
H132a .80181 .87736 1.08761 .06800 Uiso ? ?
H132b .69062 .82361 1.02855 .06800 Uiso ? ?
H133a .67981 .84320 1.22161 .09000 Uiso ? ?
H133b .79068 .90554 1.28656 .09000 Uiso ? ?
H135 .74914 .56291 1.10717 .08400 Uiso ? ?
H14a .60202 .95070 .96666 .04400 Uiso ? ?
H14b .66207 .90678 .88677 .04400 Uiso ? ?
H151a .57650 1.11320 .82420 .04700 Uiso ? ?
H151b .52040 1.02981 .86144 .04700 Uiso ? ?
H152a .53998 .87017 .69885 .06500 Uiso ? ?
H152b .58329 .95528 .65593 .06500 Uiso ? ?
H153a .39100 .88396 .64652 .08500 Uiso ? ?
H153b .41868 .84649 .52818 .08500 Uiso ? ?
H155 .40770 1.15085 .58956 .13500 Uiso ? ?
H16a .74194 1.01182 .80559 .04700 Uiso ? ?
H16b .74012 1.13214 .83140 .04700 Uiso ? ?
H211a .97938 .75197 .61257 .05600 Uiso ? ?
H211b .92896 .78999 .52817 .05600 Uiso ? ?
H212a .92794 .63520 .34896 .06700 Uiso ? ?
H212b .97023 .58769 .42810 .06700 Uiso ? ?
H213a 1.09586 .69791 .39217 .07500 Uiso ? ?
H213b 1.11599 .75832 .53536 .07500 Uiso ? ?
H215 1.09123 1.00792 .46471 .14200 Uiso ? ?
H22a .89131 .57932 .61638 .05300 Uiso ? ?
H22b .83431 .48393 .47532 .05300 Uiso ? ?
H231a .72657 .37921 .57452 .08500 Uiso ? ?
H231b .66856 .44556 .63968 .08500 Uiso ? ?
H232a .81306 .58532 .80830 .11300 Uiso ? ?
H232b .86272 .50429 .74514 .11300 Uiso ? ?
H233a .70751 .42774 .81892 .10000 Uiso ? ?
H233b .81318 .46200 .89537 .10000 Uiso ? ?
H235 .74081 .12641 .61711 .09700 Uiso ? ?
H24a .60294 .44355 .46014 .05300 Uiso ? ?
H24b .66686 .40515 .38440 .05300 Uiso ? ?
H251a .59915 .63230 .34739 .05400 Uiso ? ?
H251b .53623 .54577 .37604 .05400 Uiso ? ?
H252a .54754 .38766 .20554 .06500 Uiso ? ?
H252b .59968 .47732 .17263 .06500 Uiso ? ?
H253a .40800 .42266 .16190 .07400 Uiso ? ?
H253b .43592 .38286 .04374 .07400 Uiso ? ?
H26a .76406 .64932 .36516 .04100 Uiso ? ?
H26b .76043 .52460 .32828 .04100 Uiso ? ?
H255 .46000 .70732 .13016 .12700 Uiso ? ?

loop_
_atom_type_symbol
_atom_type_description
_atom_type_oxidation_number
_atom_type_number_in_cell
_atom_type_scat_dispersion_real
_atom_type_scat_dispersion_imag
_atom_type_scat_source
C ? 0 72 .002 .002 Int_Tables_Vol_IV_Tables_2.2B_and_2.3.1
O ? 0 0 .008 .006 Int_Tables_Vol_IV_Tables_2.2B_and_2.3.1
N ? 0 12 .004 .003 Int_Tables_Vol_IV_Tables_2.2B_and_2.3.1
Cr ? 0 4 .284 .624 Int_Tables_Vol_IV_Tables_2.2B_and_2.3.1
Cl ? 0 12 .132 .159 Int_Tables_Vol_IV_Tables_2.2B_and_2.3.1
H ? 0 108 0 0 Int_Tables_Vol_IV_Tables_2.2B_and_2.3.1

loop_
_diffrn_attenuator_code
_diffrn_attenuator_scale
? ?

loop_
_geom_angle_atom_site_label_1
_geom_angle_atom_site_label_2
_geom_angle_atom_site_label_3
_geom_angle
_geom_angle_site_symmetry_1
_geom_angle_site_symmetry_2
_geom_angle_site_symmetry_3
_geom_angle_publ_flag
Cl21 Cr2 Cl22 98.69(8) . . . ?
Cl21 Cr2 Cl23 100.07(7) . . . ?
Cl21 Cr2 N21 157.62(11) . . . ?
Cl21 Cr2 N23 95.66(16) . . . ?
Cl21 Cr2 N25 95.76(14) . . . ?
Cl22 Cr2 Cl23 98.39(7) . . . ?
Cl22 Cr2 N21 95.12(17) . . . ?
Cl22 Cr2 N23 155.97(15) . . . ?
Cl22 Cr2 N25 93.82(17) . . . ?
Cl23 Cr2 N21 95.20(12) . . . ?
Cl23 Cr2 N23 97.94(13) . . . ?
Cl23 Cr2 N25 158.25(16) . . . ?
N21 Cr2 N23 65.9(2) . . . ?
N21 Cr2 N25 65.70(16) . . . ?
N23 Cr2 N25 65.5(2) . . . ?
Cr2 N21 C211 127.1(3) . . . ?
Cr2 N21 C22 92.8(4) . . . ?
Cr2 N21 C26 92.7(3) . . . ?
C211 N21 C22 116.2(5) . . . ?
C211 N21 C26 114.7(5) . . . ?
C22 N21 C26 109.5(4) . . . ?
N21 C211 C212 114.5(4) . . . ?
N21 C211 H211a 110.1(6) . . . ?
N21 C211 H211b 109.7(6) . . . ?
C212 C211 H211a 108.3(6) . . . ?
C212 C211 H211b 108.4(7) . . . ?
H211a C211 H211b 105.5(4) . . . ?
C211 C212 C213 111.4(4) . . . ?
C211 C212 H212a 108.3(6) . . . ?
C211 C212 H212b 108.4(7) . . . ?
C213 C212 H212a 109.8(7) . . . ?
C213 C212 H212b 111.9(7) . . . ?
H212a C212 H212b 107.0(5) . . . ?
C212 C213 C214 115.2(7) . . . ?
C212 C213 H213a 110.6(5) . . . ?
C212 C213 H213b 109.6(8) . . . ?
C214 C213 H213a 107.6(8) . . . ?
C214 C213 H213b 108.2(5) . . . ?
H213a C213 H213b 105.1(8) . . . ?
C213 C214 C215 179.0(8) . . . ?
C214 C215 H215 178.2(12) . . . ?
N21 C22 N23 102.1(5) . . . ?
N21 C22 H22a 111.6(4) . . . ?
N21 C22 H22b 111.7(6) . . . ?
N23 C22 H22a 112.2(6) . . . ?
N23 C22 H22b 112.1(4) . . . ?
H22a C22 H22b 107.1(7) . . . ?
Cr2 N23 C22 91.4(4) . . . ?
Cr2 N23 C231 135.3(4) . . . ?
Cr2 N23 C24 91.6(4) . . . ?
C22 N23 C231 116.6(6) . . . ?
C22 N23 C24 108.7(5) . . . ?
C231 N23 C24 109.3(4) . . . ?
N23 C231 C232 116.1(6) . . . ?
N23 C231 H231a 110.0(7) . . . ?
N23 C231 H231b 107.0(8) . . . ?
C232 C231 H231a 109.8(9) . . . ?
C232 C231 H231b 105.9(7) . . . ?
H231a C231 H231b 107.4(6) . . . ?
C231 C232 C233 111.0(6) . . . ?
C231 C232 H232a 112.7(9) . . . ?
C231 C232 H232b 110.1(8) . . . ?
C233 C232 H232a 110.6(8) . . . ?
C233 C232 H232b 107.7(9) . . . ?
H232a C232 H232b 104.3(7) . . . ?
C232 C233 C234 113.0(7) . . . ?
C232 C233 H233a 108.4(9) . . . ?
C232 C233 H233b 111.8(6) . . . ?
C234 C233 H233a 109.4(6) . . . ?
C234 C233 H233b 109.4(9) . . . ?
H233a C233 H233b 104.4(8) . . . ?
C233 C234 C235 179.1(10) . . . ?
C234 C235 H235 178.3(11) . . . ?
N23 C24 N25 102.1(4) . . . ?
N23 C24 H24a 112.3(6) . . . ?
N23 C24 H24b 111.7(6) . . . ?
N25 C24 H24a 112.4(6) . . . ?
N25 C24 H24b 111.5(6) . . . ?
H24a C24 H24b 106.8(4) . . . ?
Cr2 N25 C24 93.0(3) . . . ?
Cr2 N25 C251 127.0(4) . . . ?
Cr2 N25 C26 92.4(2) . . . ?
C24 N25 C251 115.5(4) . . . ?
C24 N25 C26 110.2(5) . . . ?
C251 N25 C26 115.1(5) . . . ?
N25 C251 C252 113.9(5) . . . ?
N25 C251 H251a 108.0(4) . . . ?
N25 C251 H251b 109.2(6) . . . ?
C252 C251 H251a 109.3(6) . . . ?
C252 C251 H251b 109.3(4) . . . ?
H251a C251 H251b 106.8(6) . . . ?
C251 C252 C253 110.9(6) . . . ?
C251 C252 H252a 109.3(7) . . . ?
C251 C252 H252b 108.8(4) . . . ?
C253 C252 H252a 111.3(5) . . . ?
C253 C252 H252b 108.2(7) . . . ?
H252a C252 H252b 108.2(7) . . . ?
C252 C253 C254 113.6(5) . . . ?
C252 C253 H253a 109.2(7) . . . ?
C252 C253 H253b 110.6(7) . . . ?
C254 C253 H253a 108.6(7) . . . ?
C254 C253 H253b 108.8(8) . . . ?
H253a C253 H253b 105.8(5) . . . ?
C253 C254 C255 178.3(7) . . . ?
C254 C255 H255 177.8(10) . . . ?
N21 C26 N25 100.6(5) . . . ?
N21 C26 H26a 112.6(4) . . . ?
N21 C26 H26b 112.2(6) . . . ?
N25 C26 H26a 112.4(6) . . . ?
N25 C26 H26b 111.7(4) . . . ?
H26a C26 H26b 107.3(6) . . . ?
Cl11 Cr1 Cl12 98.75(8) . . . ?
Cl11 Cr1 Cl13 100.66(7) . . . ?
Cl11 Cr1 N11 156.72(11) . . . ?
Cl11 Cr1 N13 95.22(15) . . . ?
Cl11 Cr1 N15 94.65(14) . . . ?
Cl12 Cr1 Cl13 98.10(8) . . . ?
Cl12 Cr1 N11 96.25(17) . . . ?
Cl12 Cr1 N13 158.08(15) . . . ?
Cl12 Cr1 N15 96.33(17) . . . ?
Cl13 Cr1 N11 94.70(12) . . . ?
Cl13 Cr1 N13 95.79(13) . . . ?
Cl13 Cr1 N15 157.05(16) . . . ?
N11 Cr1 N13 65.7(2) . . . ?
N11 Cr1 N15 65.98(16) . . . ?
N13 Cr1 N15 65.64(19) . . . ?
Cr1 N11 C111 127.7(3) . . . ?
Cr1 N11 C12 93.3(4) . . . ?
Cr1 N11 C16 92.1(3) . . . ?
C111 N11 C12 115.8(5) . . . ?
C111 N11 C16 114.1(5) . . . ?
C12 N11 C16 110.3(4) . . . ?
N11 C111 C112 113.5(4) . . . ?
N11 C111 H111a 110.5(6) . . . ?
N11 C111 H111b 109.5(5) . . . ?
C112 C111 H111a 108.0(6) . . . ?
C112 C111 H111b 109.1(7) . . . ?
H111a C111 H111b 106.0(4) . . . ?
C111 C112 C113 111.1(4) . . . ?
C111 C112 H112a 108.2(6) . . . ?
C111 C112 H112b 110.0(7) . . . ?
C113 C112 H112a 108.8(7) . . . ?
C113 C112 H112b 112.2(7) . . . ?
H112a C112 H112b 106.3(5) . . . ?
C112 C113 C114 113.5(6) . . . ?
C112 C113 H113a 110.6(5) . . . ?
C112 C113 H113b 108.5(8) . . . ?
C114 C113 H113a 108.4(8) . . . ?
C114 C113 H113b 109.2(5) . . . ?
H113a C113 H113b 106.4(7) . . . ?
C113 C114 C115 179.3(6) . . . ?
C114 C115 H115 178.9(10) . . . ?
N11 C12 N13 100.2(5) . . . ?
N11 C12 H12a 112.2(6) . . . ?
N11 C12 H12b 112.4(5) . . . ?
N13 C12 H12a 111.5(4) . . . ?
N13 C12 H12b 111.6(6) . . . ?
H12a C12 H12b 108.8(7) . . . ?
Cr1 N13 C12 92.7(4) . . . ?
Cr1 N13 C131 125.9(3) . . . ?
Cr1 N13 C14 92.9(4) . . . ?
C12 N13 C131 116.6(5) . . . ?
C12 N13 C14 109.6(4) . . . ?
C131 N13 C14 115.0(4) . . . ?
N13 C131 C132 115.8(5) . . . ?
N13 C131 H131a 109.2(7) . . . ?
N13 C131 H131b 109.0(6) . . . ?
C132 C131 H131a 109.4(6) . . . ?
C132 C131 H131b 109.2(7) . . . ?
H131a C131 H131b 103.5(6) . . . ?
C131 C132 C133 110.1(6) . . . ?
C131 C132 H132a 110.5(6) . . . ?
C131 C132 H132b 110.1(7) . . . ?
C133 C132 H132a 109.6(7) . . . ?
C133 C132 H132b 110.4(6) . . . ?
H132a C132 H132b 106.0(6) . . . ?
C132 C133 C134 112.8(6) . . . ?
C132 C133 H133a 110.2(8) . . . ?
C132 C133 H133b 111.2(7) . . . ?
C134 C133 H133a 107.7(7) . . . ?
C134 C133 H133b 109.5(8) . . . ?
H133a C133 H133b 105.2(7) . . . ?
C133 C134 C135 178.3(9) . . . ?
C134 C135 H135 178.7(8) . . . ?
N13 C14 N15 101.0(4) . . . ?
N13 C14 H14a 112.0(5) . . . ?
N13 C14 H14b 112.1(6) . . . ?
N15 C14 H14a 111.4(6) . . . ?
N15 C14 H14b 112.0(6) . . . ?
H14a C14 H14b 108.3(5) . . . ?
Cr1 N15 C14 92.7(3) . . . ?
Cr1 N15 C151 128.5(4) . . . ?
Cr1 N15 C16 92.2(2) . . . ?
C14 N15 C151 115.7(4) . . . ?
C14 N15 C16 110.0(5) . . . ?
C151 N15 C16 114.1(5) . . . ?
N15 C151 C152 113.4(5) . . . ?
N15 C151 H151a 107.8(4) . . . ?
N15 C151 H151b 109.8(6) . . . ?
C152 C151 H151a 109.0(6) . . . ?
C152 C151 H151b 110.1(4) . . . ?
H151a C151 H151b 106.5(6) . . . ?
C151 C152 C153 111.7(6) . . . ?
C151 C152 H152a 108.5(6) . . . ?
C151 C152 H152b 109.6(5) . . . ?
C153 C152 H152a 111.4(5) . . . ?
C153 C152 H152b 110.0(7) . . . ?
H152a C152 H152b 105.4(7) . . . ?
C152 C153 C154 114.3(5) . . . ?
C152 C153 H153a 108.8(7) . . . ?
C152 C153 H153b 110.9(7) . . . ?
C154 C153 H153a 108.0(7) . . . ?
C154 C153 H153b 108.3(7) . . . ?
H153a C153 H153b 106.2(5) . . . ?
C153 C154 C155 178.3(6) . . . ?
C154 C155 H155 177.9(9) . . . ?
N11 C16 N15 100.9(4) . . . ?
N11 C16 H16a 112.0(6) . . . ?
N11 C16 H16b 113.9(4) . . . ?
N15 C16 H16a 111.6(4) . . . ?
N15 C16 H16b 112.7(6) . . . ?
H16a C16 H16b 105.8(5) . . . ?

loop_
_geom_bond_atom_site_label_1
_geom_bond_atom_site_label_2
_geom_bond_distance
_geom_bond_site_symmetry_1
_geom_bond_site_symmetry_2
_geom_bond_publ_flag
Cr2 Cl21 2.286(2) . . ?
Cr2 Cl22 2.277(2) . . ?
Cr2 Cl23 2.2900(16) . . ?
Cr2 N21 2.094(5) . . ?
Cr2 N23 2.130(5) . . ?
Cr2 N25 2.106(3) . . ?
N21 C211 1.479(7) . . ?
N21 C22 1.477(9) . . ?
N21 C26 1.482(6) . . ?
C211 C212 1.530(9) . . ?
C211 H211a .972(5) . . ?
C211 H211b .978(7) . . ?
C212 C213 1.520(9) . . ?
C212 H212a .970(7) . . ?
C212 H212b .961(8) . . ?
C213 C214 1.441(14) . . ?
C213 H213a .978(8) . . ?
C213 H213b .976(7) . . ?
C214 C215 1.160(15) . . ?
C215 H215 .983(11) . . ?
C22 N23 1.477(8) . . ?
C22 H22a .965(6) . . ?
C22 H22b .962(6) . . ?
N23 C231 1.492(11) . . ?
N23 C24 1.481(6) . . ?
C231 C232 1.430(10) . . ?
C231 H231a .935(7) . . ?
C231 H231b .989(8) . . ?
C232 C233 1.559(15) . . ?
C232 H232a .978(8) . . ?
C232 H232b .987(10) . . ?
C233 C234 1.458(12) . . ?
C233 H233a .982(9) . . ?
C233 H233b .982(7) . . ?
C234 C235 1.185(11) . . ?
C235 H235 .972(8) . . ?
C24 N25 1.466(9) . . ?
C24 H24a .963(6) . . ?
C24 H24b .969(6) . . ?
N25 C251 1.479(8) . . ?
N25 C26 1.478(8) . . ?
C251 C252 1.519(7) . . ?
C251 H251a .974(7) . . ?
C251 H251b .957(7) . . ?
C252 C253 1.523(10) . . ?
C252 H252a .946(8) . . ?
C252 H252b .969(7) . . ?
C253 C254 1.470(13) . . ?
C253 H253a .976(8) . . ?
C253 H253b .969(6) . . ?
C254 C255 1.150(15) . . ?
C255 H255 .970(11) . . ?
C26 H26a .959(7) . . ?
C26 H26b .967(5) . . ?
Cr1 Cl11 2.293(2) . . ?
Cr1 Cl12 2.267(3) . . ?
Cr1 Cl13 2.2919(16) . . ?
Cr1 N11 2.094(5) . . ?
Cr1 N13 2.101(5) . . ?
Cr1 N15 2.099(3) . . ?
N11 C111 1.482(8) . . ?
N11 C12 1.478(9) . . ?
N11 C16 1.486(6) . . ?
C111 C112 1.527(9) . . ?
C111 H111a .967(5) . . ?
C111 H111b .976(7) . . ?
C112 C113 1.519(10) . . ?
C112 H112a .989(6) . . ?
C112 H112b .952(8) . . ?
C113 C114 1.470(13) . . ?
C113 H113a .970(7) . . ?
C113 H113b .968(7) . . ?
C114 C115 1.161(14) . . ?
C115 H115 .986(10) . . ?
C12 N13 1.487(8) . . ?
C12 H12a .950(5) . . ?
C12 H12b .956(5) . . ?
N13 C131 1.478(10) . . ?
N13 C14 1.469(6) . . ?
C131 C132 1.489(10) . . ?
C131 H131a .987(7) . . ?
C131 H131b .989(5) . . ?
C132 C133 1.534(13) . . ?
C132 H132a .971(8) . . ?
C132 H132b .971(5) . . ?
C133 C134 1.455(11) . . ?
C133 H133a .986(9) . . ?
C133 H133b .967(5) . . ?
C134 C135 1.159(11) . . ?
C135 H135 .979(8) . . ?
C14 N15 1.480(9) . . ?
C14 H14a .963(6) . . ?
C14 H14b .951(5) . . ?
N15 C151 1.482(7) . . ?
N15 C16 1.473(8) . . ?
C151 C152 1.521(7) . . ?
C151 H151a .979(7) . . ?
C151 H151b .957(6) . . ?
C152 C153 1.525(9) . . ?
C152 H152a .975(8) . . ?
C152 H152b .975(7) . . ?
C153 C154 1.454(13) . . ?
C153 H153a .975(8) . . ?
C153 H153b .965(6) . . ?
C154 C155 1.155(15) . . ?
C155 H155 .976(11) . . ?
C16 H16a .986(5) . . ?
C16 H16b .959(7) . . ?

loop_
_geom_contact_atom_site_label_1
_geom_contact_atom_site_label_2
_geom_contact_distance
_geom_contact_site_symmetry_1
_geom_contact_site_symmetry_2
_geom_contact_publ_flag
Cr1 C111 3.221(7) . . ?
Cr1 C12 2.632(7) . . ?
Cr1 C131 3.200(8) . . ?
Cr1 C14 2.624(5) . . ?
Cr1 C151 3.236(5) . . ?
Cr1 C16 2.611(5) . . ?
Cr1 H111b 3.3348(13) . . ?
Cr1 H12b 3.0442(13) . . ?
Cr1 H131a 3.3383(17) . . ?
Cr1 H131b 3.3572(16) . . ?
Cr1 H14a 3.0406(16) . . ?
Cr1 H151a 3.3452(14) . . ?
Cr1 H16b 3.0485(16) . . ?
Cr2 C211 3.211(7) . . ?
Cr2 C22 2.621(7) . . ?
Cr2 C231 3.359(9) . . ?
Cr2 C24 2.628(5) . . ?
Cr2 C251 3.221(5) . . ?
Cr2 C26 2.622(6) . . ?
Cr2 H211b 3.3356(13) . . ?
Cr2 H22a 3.0487(14) . . ?
Cr2 H24a 3.0646(15) . . ?
Cr2 H251a 3.3381(15) . . ?
Cr2 H26a 3.0415(16) . . ?
Cl11 N13 3.248(5) . . ?
Cl11 N15 3.232(5) . . ?
Cl11 H24b 2.7944(17) . 1_566 ?
Cl12 N11 3.249(5) . . ?
Cl12 N15 3.255(5) . . ?
Cl12 H135 2.683(2) . 1_565 ?
Cl13 N11 3.228(4) . . ?
Cl13 N13 3.262(4) . . ?
Cl21 N23 3.275(6) . . ?
Cl21 N25 3.260(5) . . ?
Cl22 N21 3.229(6) . . ?
Cl22 N25 3.203(5) . . ?
Cl23 N21 3.240(4) . . ?
Cl23 N23 3.336(4) . . ?
N11 C112 2.516(9) . . ?
N11 N13 2.275(8) . . ?
N11 C131 3.636(10) . . ?
N11 C14 2.768(7) . . ?
N11 N15 2.283(6) . . ?
N11 C151 3.639(7) . . ?
N11 H111a 2.033(4) . . ?
N11 H111b 2.029(5) . . ?
N11 H112a 2.717(5) . . ?
N11 H112b 2.684(5) . . ?
N11 H12a 2.037(5) . . ?
N11 H12b 2.043(5) . . ?
N11 H14b 3.074(4) . . ?
N11 H16a 2.068(3) . . ?
N11 H16b 2.070(5) . . ?
C111 C113 2.512(10) . . ?
C111 C114 2.963(11) . . ?
C111 C12 2.507(10) . . ?
C111 N13 3.644(9) . . ?
C111 N15 3.633(7) . . ?
C111 C16 2.491(6) . . ?
C111 H112a 2.062(6) . . ?
C111 H112b 2.057(6) . . ?
C111 H12b 2.638(8) . . ?
C111 H16b 2.623(5) . . ?
C112 C114 2.500(12) . . ?
C112 H111a 2.045(6) . . ?
C112 H111b 2.063(7) . . ?
C112 H113a 2.070(7) . . ?
C112 H113b 2.044(5) . . ?
C113 C115 2.631(13) . . ?
C113 H111a 2.656(8) . . ?
C113 H111b 2.684(8) . . ?
C113 H112a 2.062(5) . . ?
C113 H112b 2.075(8) . . ?
C114 H111b 2.609(8) . . ?
C114 H113a 2.000(9) . . ?
C114 H113b 2.008(10) . . ?
C114 H115 2.147(10) . . ?
C12 C131 2.523(10) . . ?
C12 C14 2.417(7) . . ?
C12 N15 2.783(8) . . ?
C12 C16 2.433(9) . . ?
C12 H111a 2.662(6) . . ?
C12 H14b 2.559(4) . . ?
C12 H16a 2.597(6) . . ?
N13 C132 2.513(10) . . ?
N13 N15 2.276(7) . . ?
N13 C151 3.640(8) . . ?
N13 C16 2.777(9) . . ?
N13 H12a 2.037(5) . . ?
N13 H12b 2.043(5) . . ?
N13 H131a 2.029(5) . . ?
N13 H131b 2.029(5) . . ?
N13 H132a 2.748(6) . . ?
N13 H132b 2.701(5) . . ?
N13 H14a 2.036(4) . . ?
N13 H14b 2.028(3) . . ?
N13 H16a 3.108(5) . . ?
C131 C133 2.479(12) . . ?
C131 C14 2.486(9) . . ?
C131 N15 3.622(10) . . ?
C131 H12b 2.636(7) . . ?
C131 H132a 2.043(7) . . ?
C131 H132b 2.039(5) . . ?
C131 H133b 2.648(8) . . ?
C131 H14a 2.593(6) . . ?
C132 C134 2.489(12) . . ?
C132 H131a 2.042(8) . . ?
C132 H131b 2.042(6) . . ?
C132 H133a 2.090(8) . . ?
C132 H133b 2.088(8) . . ?
C133 C135 2.614(12) . . ?
C133 H131a 2.616(10) . . ?
C133 H131b 2.657(8) . . ?
C133 H132a 2.072(9) . . ?
C133 H132b 2.082(8) . . ?
C134 H132a 2.666(8) . . ?
C134 H133a 1.991(8) . . ?
C134 H133b 1.998(6) . . ?
C134 H135 2.138(8) . . ?
C14 C151 2.508(10) . . ?
C14 C16 2.420(9) . . ?
C14 H12a 2.554(6) . . ?
C14 H131a 2.693(6) . . ?
C14 H151b 2.667(7) . . ?
C14 H16a 2.581(7) . . ?
N15 C152 2.510(6) . . ?
N15 H12a 3.081(5) . . ?
N15 H14a 2.039(5) . . ?
N15 H14b 2.037(5) . . ?
N15 H151a 2.011(5) . . ?
N15 H151b 2.019(4) . . ?
N15 H152a 2.640(3) . . ?
N15 H152b 2.743(4) . . ?
N15 H16a 2.052(5) . . ?
N15 H16b 2.045(5) . . ?
C151 C153 2.522(7) . . ?
C151 C154 2.975(10) . . ?
C151 C16 2.480(8) . . ?
C151 H14a 2.625(8) . . ?
C151 H152a 2.051(5) . . ?
C151 H152b 2.064(6) . . ?
C151 H16b 2.594(6) . . ?
C152 C154 2.502(12) . . ?
C152 C16 2.997(7) . . ?
C152 H151a 2.059(6) . . ?
C152 H151b 2.057(6) . . ?
C152 H153a 2.058(6) . . ?
C152 H153b 2.075(5) . . ?
C153 C155 2.609(14) . . ?
C153 H151b 2.651(6) . . ?
C153 H152a 2.088(8) . . ?
C153 H152b 2.071(7) . . ?
C154 H151a 2.699(6) . . ?
C154 H153a 1.986(10) . . ?
C154 H153b 1.981(9) . . ?
C154 H155 2.131(10) . . ?
C16 H112a 2.680(6) . . ?
C16 H12a 2.581(7) . . ?
C16 H14b 2.571(6) . . ?
C16 H151a 2.686(6) . . ?
N21 C212 2.531(9) . . ?
N21 N23 2.298(8) . . ?
N21 C24 2.768(7) . . ?
N21 N25 2.278(6) . . ?
N21 C251 3.634(7) . . ?
N21 H211a 2.031(4) . . ?
N21 H211b 2.030(5) . . ?
N21 H212a 2.742(5) . . ?
N21 H212b 2.673(5) . . ?
N21 H22a 2.040(6) . . ?
N21 H22b 2.040(5) . . ?
N21 H24b 3.082(4) . . ?
N21 H26a 2.052(5) . . ?
N21 H26b 2.053(3) . . ?
C211 C213 2.519(10) . . ?
C211 C22 2.510(10) . . ?
C211 N23 3.657(8) . . ?
C211 N25 3.631(7) . . ?
C211 C26 2.493(6) . . ?
C211 H212a 2.052(6) . . ?
C211 H212b 2.047(6) . . ?
C211 H22a 2.624(8) . . ?
C211 H26a 2.613(5) . . ?
C212 C214 2.500(12) . . ?
C212 H211a 2.054(7) . . ?
C212 H211b 2.060(7) . . ?
C212 H213a 2.076(7) . . ?
C212 H213b 2.065(5) . . ?
C213 C215 2.601(15) . . ?
C213 H211a 2.645(8) . . ?
C213 H212a 2.061(6) . . ?
C213 H212b 2.079(8) . . ?
C214 H211b 2.682(9) . . ?
C214 H213a 1.971(9) . . ?
C214 H213b 1.977(11) . . ?
C214 H215 2.143(11) . . ?
C22 C231 2.526(11) . . ?
C22 C24 2.404(8) . . ?
C22 N25 2.761(8) . . ?
C22 C26 2.416(10) . . ?
C22 H211a 2.676(6) . . ?
C22 H24b 2.559(5) . . ?
C22 H26b 2.574(7) . . ?
N23 C232 2.480(11) . . ?
N23 N25 2.292(8) . . ?
N23 C251 3.647(9) . . ?
N23 C26 2.797(9) . . ?
N23 H22a 2.048(5) . . ?
N23 H22b 2.044(5) . . ?
N23 H231a 2.014(6) . . ?
N23 H231b 2.017(6) . . ?
N23 H232a 2.653(5) . . ?
N23 H232b 2.765(6) . . ?
N23 H24a 2.051(4) . . ?
N23 H24b 2.048(4) . . ?
N23 H26b 3.110(6) . . ?
C231 C233 2.465(13) . . ?
C231 C234 2.960(14) . . ?
C231 C24 2.425(11) . . ?
C231 N25 3.623(11) . . ?
C231 H232a 2.020(5) . . ?
C231 H232b 1.997(7) . . ?
C231 H233a 2.673(9) . . ?
C231 H24a 2.535(8) . . ?
C232 C234 2.517(14) . . ?
C232 H231a 1.956(6) . . ?
C232 H231b 1.949(8) . . ?
C232 H233a 2.088(10) . . ?
C232 H233b 2.129(10) . . ?
C233 C235 2.643(12) . . ?
C233 H231a 2.651(9) . . ?
C233 H231b 2.545(10) . . ?
C233 H232a 2.112(10) . . ?
C233 H232b 2.084(10) . . ?
C234 H231a 2.647(10) . . ?
C234 H233a 2.010(8) . . ?
C234 H233b 2.010(6) . . ?
C234 H235 2.156(8) . . ?
C24 C251 2.490(11) . . ?
C24 C26 2.414(10) . . ?
C24 H22b 2.562(6) . . ?
C24 H231a 2.611(7) . . ?
C24 H231b 2.555(7) . . ?
C24 H251b 2.651(7) . . ?
C24 H26b 2.571(7) . . ?
N25 C252 2.513(6) . . ?
N25 H22b 3.074(5) . . ?
N25 H24a 2.038(5) . . ?
N25 H24b 2.032(5) . . ?
N25 H251a 2.007(6) . . ?
N25 H251b 2.008(5) . . ?
N25 H252a 2.656(3) . . ?
N25 H252b 2.751(4) . . ?
N25 H26a 2.047(5) . . ?
N25 H26b 2.044(5) . . ?
C251 C253 2.506(7) . . ?
C251 C254 2.967(11) . . ?
C251 C26 2.495(8) . . ?
C251 H24a 2.606(8) . . ?
C251 H252a 2.038(5) . . ?
C251 H252b 2.048(6) . . ?
C251 H26a 2.612(6) . . ?
C252 C254 2.505(12) . . ?
C252 H251a 2.058(5) . . ?
C252 H251b 2.046(6) . . ?
C252 H253a 2.061(6) . . ?
C252 H253b 2.073(6) . . ?
C253 C255 2.619(14) . . ?
C253 H251b 2.636(6) . . ?
C253 H252a 2.064(8) . . ?
C253 H252b 2.045(7) . . ?
C254 H251a 2.665(7) . . ?
C254 H253a 2.007(10) . . ?
C254 H253b 2.005(8) . . ?
C254 H255 2.119(10) . . ?
C26 H22b 2.566(7) . . ?
C26 H24b 2.564(7) . . ?
C26 H251a 2.686(6) . . ?
H111a H111b 1.5524(4) . . ?
H111a H112b 2.3806(8) . . ?
H111b H112a 2.3546(8) . . ?
H112a H112b 1.5524(4) . . ?
H112a H113a 2.3626(8) . . ?
H112b H113a 2.3821(6) . . ?
H112b H113b 2.3567(9) . . ?
H113a H113b 1.5511(6) . . ?
H12a H12b 1.5506(5) . . ?
H12a H14b 2.3307(8) . . ?
H12a H16a 2.3704(7) . . ?
H131a H131b 1.5515(5) . . ?
H131a H132b 2.3890(9) . . ?
H131b H132a 2.3555(9) . . ?
H132a H132b 1.5513(5) . . ?
H132b H133a 2.3917(10) . . ?
H133a H133b 1.5511(5) . . ?
H14a H14b 1.5515(4) . . ?
H14b H16a 2.3560(6) . . ?
H151a H151b 1.5513(5) . . ?
H151a H152b 2.3354(7) . . ?
H152a H152b 1.5515(5) . . ?
H152a H153a 2.3581(7) . . ?
H152b H153b 2.3629(7) . . ?
H153a H153b 1.5515(5) . . ?
H16a H16b 1.5515(8) . . ?
H211a H211b 1.5524(4) . . ?
H211a H212b 2.3843(8) . . ?
H211b H212a 2.3339(7) . . ?
H212a H212b 1.5522(4) . . ?
H212a H213a 2.3789(8) . . ?
H212b H213a 2.3872(6) . . ?
H212b H213b 2.3726(8) . . ?
H213a H213b 1.5513(6) . . ?
H22a H22b 1.5508(5) . . ?
H22a H232b 2.3367(7) . . ?
H22b H24b 2.3390(8) . . ?
H22b H26b 2.3487(7) . . ?
H231a H231b 1.5514(4) . . ?
H231a H232b 2.2566(6) . . ?
H231b H232a 2.3439(6) . . ?
H231b H233a 2.3711(9) . . ?
H231b H24a 2.2885(8) . . ?
H232a H232b 1.5514(4) . . ?
H232a H233b 2.3976(9) . . ?
H233a H233b 1.5515(5) . . ?
H24a H24b 1.5514(4) . . ?
H24b H26b 2.3426(7) . . ?
H251a H251b 1.5513(5) . . ?
H251a H252b 2.3137(7) . . ?
H251b H252a 2.3857(7) . . ?
H252a H252b 1.5516(5) . . ?
H252a H253a 2.3551(7) . . ?
H252a H253b 2.3720(7) . . ?
H252b H253b 2.3551(7) . . ?
H253a H253b 1.5515(5) . . ?
H26a H26b 1.5513(8) . . ?

loop_
_geom_torsion_atom_site_label_1
_geom_torsion_atom_site_label_2
_geom_torsion_atom_site_label_3
_geom_torsion_atom_site_label_4
_geom_torsion
_geom_torsion_site_symmetry_1
_geom_torsion_site_symmetry_2
_geom_torsion_site_symmetry_3
_geom_torsion_site_symmetry_4
_geom_torsion_publ_flag
? ? ? ? ? ? ? ? ? ?

loop_
_reflns_scale_group_code
_reflns_scale_meas_F
? 2.6841
